data_4325780
loop_
_publ_author_name
'Stephen Sproules'
'Priyabrata Banerjee'
'Thomas Weyherm\"uller'
'Yong Yan'
'James P. Donahue'
'Karl Wieghardt'

_publ_section_title
;
 Monoanionic Molybdenum and Tungsten Tris(dithiolene) Complexes: A
 Multifrequency EPR Study
;
_journal_name_full 'Inorganic Chemistry'
_journal_page_first 7106
_journal_page_last 7122
_journal_paper_doi 10.1021/ic2006265
_journal_volume 50
_journal_year 2011
_chemical_formula_moiety 'C42 H30 S6 W, C24 H20 P, C H2 Cl2'
_chemical_formula_sum 'C67 H52 Cl2 P S6 W'
_chemical_formula_weight 1335.17
_chemical_name_systematic
; 
 ? 
;
_space_group_IT_number 14
_symmetry_cell_setting monoclinic
_symmetry_space_group_name_Hall '-P 2yn'
_symmetry_space_group_name_H-M 'P 1 21/n 1'
_atom_sites_solution_hydrogens geom
_atom_sites_solution_primary direct
_atom_sites_solution_secondary difmap
_audit_creation_method SHELXL-97
_cell_angle_alpha 90.00
_cell_angle_beta 116.597(3)
_cell_angle_gamma 90.00
_cell_formula_units_Z 4
_cell_length_a 14.1851(6)
_cell_length_b 31.0048(12)
_cell_length_c 14.8110(6)
_cell_measurement_temperature 100(2)
_cell_volume 5824.6(4)
_computing_cell_refinement 'Bruker AXS Collect Software'
_computing_data_collection 'Bruker AXS Collect Software'
_computing_data_reduction 'Bruker AXS Collect Software'
_computing_structure_refinement 'SHELXL-97 (Sheldrick, 1997)'
_computing_structure_solution 'SHELXS-97 (Sheldrick, 1990)'
_diffrn_ambient_temperature 100(2)
_diffrn_measured_fraction_theta_full 0.996
_diffrn_measured_fraction_theta_max 0.996
_diffrn_measurement_device_type 'Bruker-Nonius KappaCCD'
_diffrn_measurement_method '2592 images at 0.5 deg. stepwise rotation in omega and phi, 15 sec./frame'
_diffrn_radiation_monochromator graphite
_diffrn_radiation_source 'rotating anode, 50 kV, 40 mA'
_diffrn_radiation_type MoK\a
_diffrn_radiation_wavelength 0.71073
_diffrn_reflns_av_R_equivalents 0.0387
_diffrn_reflns_av_sigmaI/netI 0.0249
_diffrn_reflns_limit_h_max 19
_diffrn_reflns_limit_h_min -19
_diffrn_reflns_limit_k_max 43
_diffrn_reflns_limit_k_min -43
_diffrn_reflns_limit_l_max 20
_diffrn_reflns_limit_l_min -20
_diffrn_reflns_number 115582
_diffrn_reflns_theta_full 30.00
_diffrn_reflns_theta_max 30.00
_diffrn_reflns_theta_min 2.95
_exptl_absorpt_coefficient_mu 2.360
_exptl_absorpt_correction_T_max 0.5283
_exptl_absorpt_correction_T_min 0.3910
_exptl_absorpt_correction_type multi-scan
_exptl_absorpt_process_details 'Bruker SADABS 2008/1'
_exptl_crystal_density_diffrn 1.523
_exptl_crystal_F_000 2692
_exptl_crystal_size_max 0.49
_exptl_crystal_size_mid 0.32
_exptl_crystal_size_min 0.31
_refine_diff_density_max 6.362
_refine_diff_density_min -1.354
_refine_diff_density_rms 0.125
_refine_ls_extinction_method none
_refine_ls_goodness_of_fit_ref 1.062
_refine_ls_hydrogen_treatment constr
_refine_ls_matrix_type full
_refine_ls_number_parameters 722
_refine_ls_number_reflns 16917
_refine_ls_number_restraints 16
_refine_ls_restrained_S_all 1.063
_refine_ls_R_factor_all 0.0472
_refine_ls_R_factor_gt 0.0439
_refine_ls_shift/su_max 0.002
_refine_ls_shift/su_mean 0.000
_refine_ls_structure_factor_coef Fsqd
_refine_ls_weighting_details 'calc w=1/[\s^2^(Fo^2^)+(0.0388P)^2^+25.1729P] where P=(Fo^2^+2Fc^2^)/3'
_refine_ls_weighting_scheme calc
_refine_ls_wR_factor_gt 0.1039
_refine_ls_wR_factor_ref 0.1060
_reflns_number_gt 15858
_reflns_number_total 16917
_reflns_threshold_expression >2sigma(I)
_cod_data_source_file ic2006265_si_002_5.cif
_cod_data_source_block 5
_cod_database_code 4325780

loop_
_symmetry_equiv_pos_as_xyz
'x, y, z'
'-x+1/2, y+1/2, -z+1/2'
'-x, -y, -z'
'x-1/2, -y-1/2, z-1/2'

loop_
_atom_site_label
_atom_site_type_symbol
_atom_site_fract_x
_atom_site_fract_y
_atom_site_fract_z
_atom_site_U_iso_or_equiv
_atom_site_adp_type
_atom_site_occupancy
_atom_site_symmetry_multiplicity
_atom_site_calc_flag
_atom_site_refinement_flags
_atom_site_disorder_assembly
_atom_site_disorder_group
W1 W 0.206300(10) -0.140563(4) 0.254385(9) 0.01910(4) Uani 1 1 d . A .
S1 S 0.33097(7) -0.08414(3) 0.29486(6) 0.02252(15) Uani 1 1 d . . .
C2 C 0.4529(3) -0.10129(11) 0.3876(2) 0.0208(6) Uani 1 1 d . . .
C3 C 0.4678(3) -0.14353(11) 0.4133(3) 0.0278(7) Uani 1 1 d . . .
S4 S 0.36397(8) -0.18032(3) 0.34768(8) 0.03128(19) Uani 1 1 d . . .
C5 C 0.5315(3) -0.06628(10) 0.4312(3) 0.0215(6) Uani 1 1 d . . .
C6 C 0.5595(3) -0.04101(13) 0.3690(3) 0.0300(8) Uani 1 1 d . . .
H6 H 0.5327 -0.0479 0.2994 0.036 Uiso 1 1 calc R . .
C7 C 0.6265(4) -0.00580(14) 0.4080(3) 0.0377(9) Uani 1 1 d . . .
H7 H 0.6462 0.0110 0.3655 0.045 Uiso 1 1 calc R . .
C8 C 0.6642(3) 0.00469(13) 0.5091(3) 0.0348(9) Uani 1 1 d . . .
H8 H 0.7091 0.0290 0.5356 0.042 Uiso 1 1 calc R . .
C9 C 0.6370(3) -0.01994(12) 0.5716(3) 0.0301(8) Uani 1 1 d . . .
H9 H 0.6628 -0.0125 0.6408 0.036 Uiso 1 1 calc R . .
C10 C 0.5723(3) -0.05545(12) 0.5331(3) 0.0250(7) Uani 1 1 d . . .
H10 H 0.5553 -0.0727 0.5768 0.030 Uiso 1 1 calc R . .
C11 C 0.5679(3) -0.16219(11) 0.4913(3) 0.0293(7) Uani 1 1 d . . .
C12 C 0.6642(3) -0.15391(13) 0.4914(4) 0.0339(8) Uani 1 1 d . . .
H12 H 0.6666 -0.1361 0.4402 0.041 Uiso 1 1 calc R . .
C13 C 0.7575(3) -0.17133(15) 0.5655(4) 0.0409(10) Uani 1 1 d . . .
H13 H 0.8225 -0.1658 0.5637 0.049 Uiso 1 1 calc R . .
C14 C 0.7555(4) -0.19664(14) 0.6419(4) 0.0425(10) Uani 1 1 d . . .
H14 H 0.8192 -0.2080 0.6931 0.051 Uiso 1 1 calc R . .
C15 C 0.6603(4) -0.20521(14) 0.6429(4) 0.0414(10) Uani 1 1 d . . .
H15 H 0.6584 -0.2226 0.6949 0.050 Uiso 1 1 calc R . .
C16 C 0.5672(3) -0.18828(13) 0.5674(3) 0.0352(9) Uani 1 1 d . . .
H16 H 0.5020 -0.1947 0.5680 0.042 Uiso 1 1 calc R . .
S21 S 0.10251(7) -0.09176(3) 0.12355(6) 0.02309(16) Uani 1 1 d . . .
C22 C 0.0767(3) -0.11335(11) 0.0059(2) 0.0209(6) Uani 1 1 d . . .
C23 C 0.1093(3) -0.15422(11) 0.0012(2) 0.0211(6) Uani 1 1 d . . .
S24 S 0.17521(8) -0.18420(3) 0.11181(6) 0.02541(17) Uani 1 1 d . . .
C25 C 0.0133(3) -0.08520(11) -0.0817(3) 0.0228(6) Uani 1 1 d . . .
C26 C 0.0408(3) -0.04176(12) -0.0810(3) 0.0279(7) Uani 1 1 d . . .
H26 H 0.1001 -0.0305 -0.0243 0.033 Uiso 1 1 calc R . .
C27 C -0.0177(3) -0.01496(13) -0.1621(3) 0.0310(8) Uani 1 1 d . . .
H27 H 0.0022 0.0144 -0.1608 0.037 Uiso 1 1 calc R . .
C28 C -0.1047(3) -0.03091(14) -0.2448(3) 0.0318(8) Uani 1 1 d . . .
H28 H -0.1443 -0.0127 -0.3005 0.038 Uiso 1 1 calc R . .
C29 C -0.1341(3) -0.07375(14) -0.2458(3) 0.0315(8) Uani 1 1 d . . .
H29 H -0.1945 -0.0846 -0.3021 0.038 Uiso 1 1 calc R . .
C30 C -0.0757(3) -0.10085(12) -0.1648(3) 0.0264(7) Uani 1 1 d . . .
H30 H -0.0965 -0.1301 -0.1661 0.032 Uiso 1 1 calc R . .
C31 C 0.0951(3) -0.17587(11) -0.0933(2) 0.0224(6) Uani 1 1 d . . .
C32 C 0.0554(3) -0.21793(13) -0.1153(3) 0.0283(7) Uani 1 1 d . . .
H32 H 0.0384 -0.2331 -0.0689 0.034 Uiso 1 1 calc R . .
C33 C 0.0408(4) -0.23759(15) -0.2052(3) 0.0395(10) Uani 1 1 d . . .
H33 H 0.0126 -0.2659 -0.2204 0.047 Uiso 1 1 calc R . .
C34 C 0.0671(4) -0.21616(18) -0.2722(3) 0.0463(12) Uani 1 1 d . . .
H34 H 0.0566 -0.2297 -0.3336 0.056 Uiso 1 1 calc R . .
C35 C 0.1090(4) -0.17484(16) -0.2504(3) 0.0414(10) Uani 1 1 d . . .
H35 H 0.1286 -0.1604 -0.2960 0.050 Uiso 1 1 calc R . .
C36 C 0.1221(3) -0.15478(13) -0.1619(3) 0.0305(8) Uani 1 1 d . . .
H36 H 0.1498 -0.1263 -0.1477 0.037 Uiso 1 1 calc R . .
S41 S 0.14177(8) -0.09622(3) 0.34617(7) 0.02756(18) Uani 1 1 d . A .
C42 C 0.0512(3) -0.12555(13) 0.3713(3) 0.0277(7) Uani 1 1 d D . .
C43 C 0.0419(3) -0.16880(12) 0.3538(3) 0.0257(7) Uani 1 1 d . A .
S44 S 0.11765(7) -0.19430(3) 0.30388(7) 0.02480(16) Uani 1 1 d . . .
C45 C -0.0175(5) -0.1053(3) 0.4115(6) 0.029(2) Uani 0.580(2) 1 d PD A 1
C46 C -0.1118(6) -0.0838(3) 0.3478(6) 0.0422(14) Uani 0.580(2) 1 d PD A 1
H46 H -0.1326 -0.0815 0.2775 0.051 Uiso 0.580(2) 1 calc PR A 1
C47 C -0.1740(7) -0.0659(3) 0.3891(6) 0.0474(16) Uani 0.580(2) 1 d PD A 1
H47 H -0.2385 -0.0520 0.3465 0.057 Uiso 0.580(2) 1 calc PR A 1
C48 C -0.1422(6) -0.0683(3) 0.4912(6) 0.0396(13) Uani 0.580(2) 1 d PD A 1
H48 H -0.1837 -0.0550 0.5191 0.047 Uiso 0.580(2) 1 calc PR A 1
C49 C -0.051(4) -0.0896(10) 0.554(2) 0.0464(16) Uani 0.580(2) 1 d PD A 1
H49 H -0.0283 -0.0904 0.6244 0.056 Uiso 0.580(2) 1 calc PR A 1
C50 C 0.006(3) -0.1101(7) 0.5111(18) 0.044(6) Uani 0.580(2) 1 d PD A 1
H50 H 0.0640 -0.1279 0.5526 0.053 Uiso 0.580(2) 1 calc PR A 1
C45X C 0.0111(10) -0.0956(3) 0.4289(9) 0.029(2) Uani 0.420(2) 1 d PD A 2
C46X C -0.0060(9) -0.0511(3) 0.4070(8) 0.0422(14) Uani 0.420(2) 1 d PD A 2
H46X H 0.0126 -0.0386 0.3587 0.051 Uiso 0.420(2) 1 calc PR A 2
C47X C -0.0499(9) -0.0253(3) 0.4555(8) 0.0474(16) Uani 0.420(2) 1 d PD A 2
H47X H -0.0610 0.0045 0.4398 0.057 Uiso 0.420(2) 1 calc PR A 2
C48X C -0.0772(9) -0.0428(3) 0.5258(8) 0.0396(13) Uani 0.420(2) 1 d PD A 2
H48X H -0.1075 -0.0251 0.5584 0.047 Uiso 0.420(2) 1 calc PR A 2
C49X C -0.060(5) -0.0860(14) 0.548(3) 0.0464(16) Uani 0.420(2) 1 d PD A 2
H49X H -0.0788 -0.0984 0.5970 0.056 Uiso 0.420(2) 1 calc PR A 2
C50X C -0.017(4) -0.1115(10) 0.500(3) 0.044(6) Uani 0.420(2) 1 d PD A 2
H50X H -0.0052 -0.1412 0.5170 0.053 Uiso 0.420(2) 1 calc PR A 2
C51 C -0.0298(3) -0.19730(13) 0.3754(3) 0.0297(7) Uani 1 1 d . . .
C52 C 0.0097(4) -0.22853(14) 0.4500(3) 0.0350(9) Uani 1 1 d . A .
H52 H 0.0837 -0.2326 0.4870 0.042 Uiso 1 1 calc R . .
C53 C -0.0597(5) -0.25412(15) 0.4710(4) 0.0442(12) Uani 1 1 d . . .
H53 H -0.0326 -0.2755 0.5223 0.053 Uiso 1 1 calc R A .
C54 C -0.1665(5) -0.24843(17) 0.4176(5) 0.0551(15) Uani 1 1 d . A .
H54 H -0.2133 -0.2659 0.4318 0.066 Uiso 1 1 calc R . .
C55 C -0.2055(5) -0.2178(2) 0.3442(6) 0.0686(18) Uani 1 1 d . . .
H55 H -0.2795 -0.2139 0.3076 0.082 Uiso 1 1 calc R A .
C56 C -0.1381(4) -0.1922(2) 0.3223(5) 0.0552(14) Uani 1 1 d . A .
H56 H -0.1664 -0.1710 0.2706 0.066 Uiso 1 1 calc R . .
P60 P 0.42414(6) 0.12225(3) 0.09557(6) 0.01885(15) Uani 1 1 d . . .
C61 C 0.3048(3) 0.15310(12) 0.0532(3) 0.0227(6) Uani 1 1 d . . .
C62 C 0.3045(3) 0.19392(13) 0.0899(3) 0.0331(8) Uani 1 1 d . . .
H62 H 0.3667 0.2054 0.1431 0.040 Uiso 1 1 calc R . .
C63 C 0.2114(4) 0.21848(14) 0.0480(4) 0.0415(10) Uani 1 1 d . . .
H63 H 0.2108 0.2465 0.0736 0.050 Uiso 1 1 calc R . .
C64 C 0.1215(3) 0.20246(14) -0.0296(4) 0.0364(9) Uani 1 1 d . . .
H64 H 0.0595 0.2196 -0.0580 0.044 Uiso 1 1 calc R . .
C65 C 0.1205(3) 0.16095(14) -0.0674(3) 0.0338(8) Uani 1 1 d . . .
H65 H 0.0581 0.1500 -0.1211 0.041 Uiso 1 1 calc R . .
C66 C 0.2113(3) 0.13590(12) -0.0257(3) 0.0294(7) Uani 1 1 d . . .
H66 H 0.2109 0.1075 -0.0498 0.035 Uiso 1 1 calc R . .
C71 C 0.4749(3) 0.12865(12) 0.0040(3) 0.0229(6) Uani 1 1 d . . .
C72 C 0.4050(4) 0.13441(19) -0.0969(3) 0.0457(12) Uani 1 1 d . . .
H72 H 0.3313 0.1355 -0.1171 0.055 Uiso 1 1 calc R . .
C73 C 0.4425(4) 0.1386(2) -0.1689(3) 0.0526(14) Uani 1 1 d . . .
H73 H 0.3941 0.1420 -0.2381 0.063 Uiso 1 1 calc R . .
C74 C 0.5486(4) 0.13795(14) -0.1402(3) 0.0365(9) Uani 1 1 d . . .
H74 H 0.5741 0.1414 -0.1892 0.044 Uiso 1 1 calc R . .
C75 C 0.6186(4) 0.13219(14) -0.0398(4) 0.0360(9) Uani 1 1 d . . .
H75 H 0.6922 0.1316 -0.0200 0.043 Uiso 1 1 calc R . .
C76 C 0.5823(3) 0.12733(14) 0.0326(3) 0.0306(8) Uani 1 1 d . . .
H76 H 0.6309 0.1231 0.1014 0.037 Uiso 1 1 calc R . .
C81 C 0.5227(3) 0.13859(11) 0.2181(2) 0.0215(6) Uani 1 1 d . . .
C82 C 0.5500(3) 0.11082(12) 0.3007(3) 0.0287(7) Uani 1 1 d . . .
H82 H 0.5148 0.0840 0.2921 0.034 Uiso 1 1 calc R . .
C83 C 0.6285(4) 0.12249(14) 0.3950(3) 0.0362(9) Uani 1 1 d . . .
H83 H 0.6468 0.1036 0.4509 0.043 Uiso 1 1 calc R . .
C84 C 0.6801(3) 0.16161(14) 0.4076(3) 0.0351(9) Uani 1 1 d . . .
H84 H 0.7336 0.1695 0.4723 0.042 Uiso 1 1 calc R . .
C85 C 0.6541(3) 0.18934(14) 0.3263(3) 0.0365(9) Uani 1 1 d . . .
H85 H 0.6901 0.2160 0.3354 0.044 Uiso 1 1 calc R . .
C86 C 0.5750(3) 0.17800(13) 0.2309(3) 0.0293(7) Uani 1 1 d . . .
H86 H 0.5569 0.1970 0.1753 0.035 Uiso 1 1 calc R . .
C91 C 0.3928(3) 0.06638(11) 0.1009(2) 0.0223(6) Uani 1 1 d . . .
C92 C 0.4546(3) 0.03435(12) 0.0879(3) 0.0294(7) Uani 1 1 d . . .
H92 H 0.5126 0.0420 0.0755 0.035 Uiso 1 1 calc R . .
C93 C 0.4312(4) -0.00878(13) 0.0931(3) 0.0353(9) Uani 1 1 d . . .
H93 H 0.4733 -0.0306 0.0842 0.042 Uiso 1 1 calc R . .
C94 C 0.3466(4) -0.01998(13) 0.1112(3) 0.0356(9) Uani 1 1 d . . .
H94 H 0.3292 -0.0495 0.1119 0.043 Uiso 1 1 calc R . .
C95 C 0.2876(3) 0.01144(13) 0.1283(3) 0.0306(8) Uani 1 1 d . . .
H95 H 0.2316 0.0035 0.1434 0.037 Uiso 1 1 calc R . .
C96 C 0.3103(3) 0.05497(12) 0.1232(3) 0.0271(7) Uani 1 1 d . . .
H96 H 0.2699 0.0767 0.1349 0.033 Uiso 1 1 calc R . .
C100 C -0.1641(8) 0.0321(4) 0.2591(8) 0.067(3) Uani 0.580(2) 1 d PD A 1
H10A H -0.1230 0.0129 0.3167 0.080 Uiso 0.580(2) 1 calc PR A 1
H10B H -0.1138 0.0476 0.2410 0.080 Uiso 0.580(2) 1 calc PR A 1
Cl11 Cl -0.2323(3) 0.06969(11) 0.2957(3) 0.0653(8) Uani 0.580(2) 1 d PD A 1
Cl12 Cl -0.2508(3) 0.00017(17) 0.1536(2) 0.0850(9) Uani 0.580(2) 1 d PD A 1
C110 C -0.2170(15) 0.0134(4) 0.1865(15) 0.067(3) Uani 0.420(2) 1 d PD A 2
H11A H -0.1398 0.0090 0.2224 0.080 Uiso 0.420(2) 1 calc PR A 2
H11B H -0.2353 0.0216 0.1160 0.080 Uiso 0.420(2) 1 calc PR A 2
Cl21 Cl -0.2511(4) 0.05546(15) 0.2438(4) 0.0653(8) Uani 0.420(2) 1 d PD A 2
Cl22 Cl -0.2823(3) -0.03635(19) 0.1866(3) 0.0850(9) Uani 0.420(2) 1 d PD A 2

loop_
_atom_site_aniso_label
_atom_site_aniso_U_11
_atom_site_aniso_U_22
_atom_site_aniso_U_33
_atom_site_aniso_U_23
_atom_site_aniso_U_13
_atom_site_aniso_U_12
W1 0.01860(7) 0.02369(7) 0.01549(6) -0.00028(4) 0.00807(5) -0.00370(5)
S1 0.0217(4) 0.0223(4) 0.0208(4) 0.0025(3) 0.0070(3) -0.0054(3)
C2 0.0187(14) 0.0237(15) 0.0195(14) -0.0002(11) 0.0081(12) -0.0037(12)
C3 0.0229(16) 0.0227(16) 0.0356(19) 0.0026(13) 0.0113(15) -0.0038(13)
S4 0.0259(4) 0.0271(4) 0.0384(5) 0.0017(4) 0.0122(4) -0.0016(3)
C5 0.0177(14) 0.0203(14) 0.0238(15) 0.0012(12) 0.0069(12) -0.0029(11)
C6 0.0287(18) 0.0323(18) 0.0260(17) 0.0043(14) 0.0094(15) -0.0092(15)
C7 0.036(2) 0.0323(19) 0.043(2) 0.0070(17) 0.0155(18) -0.0105(17)
C8 0.0232(17) 0.0252(17) 0.043(2) -0.0016(15) 0.0034(16) -0.0054(14)
C9 0.0222(17) 0.0299(17) 0.0282(17) -0.0040(14) 0.0025(14) 0.0036(14)
C10 0.0221(16) 0.0268(16) 0.0227(15) 0.0004(12) 0.0069(13) 0.0012(13)
C11 0.0220(16) 0.0205(15) 0.043(2) 0.0023(14) 0.0123(16) -0.0009(13)
C12 0.0232(18) 0.0294(18) 0.047(2) 0.0003(16) 0.0136(17) -0.0020(14)
C13 0.0195(17) 0.038(2) 0.059(3) -0.003(2) 0.0117(18) 0.0019(16)
C14 0.030(2) 0.034(2) 0.048(3) 0.0013(18) 0.0044(19) 0.0083(17)
C15 0.045(2) 0.0271(19) 0.047(2) 0.0091(17) 0.016(2) 0.0091(17)
C16 0.033(2) 0.0274(18) 0.046(2) 0.0075(16) 0.0185(18) 0.0039(15)
S21 0.0249(4) 0.0233(4) 0.0192(3) -0.0021(3) 0.0082(3) 0.0011(3)
C22 0.0197(14) 0.0248(15) 0.0165(13) -0.0003(11) 0.0065(12) 0.0001(12)
C23 0.0204(15) 0.0253(15) 0.0169(13) 0.0011(11) 0.0076(12) 0.0008(12)
S24 0.0332(5) 0.0206(4) 0.0187(4) 0.0000(3) 0.0084(3) 0.0032(3)
C25 0.0222(15) 0.0278(16) 0.0198(14) 0.0011(12) 0.0106(13) 0.0034(13)
C26 0.0296(18) 0.0275(17) 0.0246(16) 0.0011(13) 0.0105(14) 0.0029(14)
C27 0.035(2) 0.0288(17) 0.0326(19) 0.0068(14) 0.0179(17) 0.0105(15)
C28 0.0271(18) 0.039(2) 0.0298(18) 0.0091(15) 0.0131(15) 0.0133(15)
C29 0.0243(17) 0.043(2) 0.0237(16) -0.0002(15) 0.0071(14) 0.0096(15)
C30 0.0227(16) 0.0315(17) 0.0236(16) -0.0024(13) 0.0091(13) 0.0043(13)
C31 0.0202(15) 0.0277(16) 0.0200(14) 0.0003(12) 0.0097(12) 0.0062(12)
C32 0.0251(17) 0.0327(18) 0.0278(17) -0.0072(14) 0.0125(14) -0.0017(14)
C33 0.033(2) 0.044(2) 0.036(2) -0.0177(18) 0.0111(18) 0.0003(18)
C34 0.049(3) 0.063(3) 0.0237(19) -0.0083(19) 0.0135(19) 0.016(2)
C35 0.048(3) 0.056(3) 0.0232(18) 0.0097(18) 0.0193(18) 0.019(2)
C36 0.0332(19) 0.0354(19) 0.0267(17) 0.0059(14) 0.0170(16) 0.0094(16)
S41 0.0417(5) 0.0223(4) 0.0271(4) -0.0025(3) 0.0230(4) -0.0027(3)
C42 0.0294(18) 0.0347(18) 0.0260(16) 0.0104(14) 0.0186(15) 0.0090(15)
C43 0.0197(15) 0.0356(18) 0.0232(15) 0.0063(13) 0.0108(13) -0.0005(13)
S44 0.0240(4) 0.0240(4) 0.0305(4) 0.0035(3) 0.0158(3) -0.0010(3)
C45 0.027(5) 0.035(4) 0.032(3) 0.007(3) 0.020(4) 0.005(3)
C46 0.039(3) 0.055(4) 0.035(3) 0.003(3) 0.019(3) 0.016(3)
C47 0.043(4) 0.058(4) 0.048(4) 0.004(3) 0.025(3) 0.017(3)
C48 0.043(3) 0.043(3) 0.046(3) -0.002(3) 0.032(3) 0.006(2)
C49 0.060(8) 0.054(5) 0.041(3) -0.001(2) 0.036(5) 0.002(3)
C50 0.061(16) 0.048(3) 0.030(5) 0.004(4) 0.026(9) 0.016(6)
C45X 0.027(5) 0.035(4) 0.032(3) 0.007(3) 0.020(4) 0.005(3)
C46X 0.039(3) 0.055(4) 0.035(3) 0.003(3) 0.019(3) 0.016(3)
C47X 0.043(4) 0.058(4) 0.048(4) 0.004(3) 0.025(3) 0.017(3)
C48X 0.043(3) 0.043(3) 0.046(3) -0.002(3) 0.032(3) 0.006(2)
C49X 0.060(8) 0.054(5) 0.041(3) -0.001(2) 0.036(5) 0.002(3)
C50X 0.061(16) 0.048(3) 0.030(5) 0.004(4) 0.026(9) 0.016(6)
C51 0.0279(18) 0.0351(19) 0.0319(18) -0.0038(15) 0.0186(16) -0.0076(15)
C52 0.043(2) 0.036(2) 0.0286(18) -0.0062(15) 0.0182(17) -0.0150(17)
C53 0.073(3) 0.034(2) 0.040(2) -0.0126(17) 0.038(2) -0.023(2)
C54 0.061(3) 0.046(3) 0.087(4) -0.020(3) 0.059(3) -0.023(2)
C55 0.036(3) 0.067(4) 0.109(6) 0.003(4) 0.038(3) -0.012(3)
C56 0.028(2) 0.070(4) 0.067(3) 0.014(3) 0.020(2) -0.006(2)
P60 0.0156(3) 0.0244(4) 0.0168(3) 0.0008(3) 0.0075(3) -0.0002(3)
C61 0.0161(14) 0.0307(16) 0.0223(15) 0.0002(12) 0.0094(12) 0.0020(12)
C62 0.0257(18) 0.0346(19) 0.034(2) -0.0074(15) 0.0093(16) 0.0006(15)
C63 0.033(2) 0.033(2) 0.051(3) -0.0108(18) 0.012(2) 0.0075(17)
C64 0.0221(17) 0.038(2) 0.046(2) 0.0041(18) 0.0123(17) 0.0074(15)
C65 0.0197(17) 0.036(2) 0.038(2) 0.0010(16) 0.0062(15) -0.0002(15)
C66 0.0226(17) 0.0293(17) 0.0332(19) -0.0028(14) 0.0098(15) -0.0019(14)
C71 0.0205(15) 0.0287(16) 0.0219(15) 0.0031(12) 0.0117(13) 0.0019(12)
C72 0.026(2) 0.089(4) 0.0237(18) 0.008(2) 0.0134(16) 0.011(2)
C73 0.049(3) 0.091(4) 0.0239(19) 0.012(2) 0.021(2) 0.021(3)
C74 0.049(3) 0.039(2) 0.040(2) 0.0051(17) 0.035(2) 0.0076(18)
C75 0.033(2) 0.042(2) 0.045(2) -0.0094(18) 0.0279(19) -0.0075(17)
C76 0.0237(17) 0.041(2) 0.0301(18) -0.0018(15) 0.0151(15) -0.0023(15)
C81 0.0171(14) 0.0267(15) 0.0188(14) 0.0013(12) 0.0064(12) 0.0007(12)
C82 0.0319(19) 0.0261(16) 0.0234(16) 0.0035(13) 0.0081(14) -0.0013(14)
C83 0.038(2) 0.036(2) 0.0239(17) 0.0073(15) 0.0043(16) -0.0003(17)
C84 0.0273(19) 0.042(2) 0.0241(17) 0.0000(15) 0.0008(15) -0.0032(16)
C85 0.031(2) 0.037(2) 0.0311(19) -0.0001(16) 0.0041(16) -0.0120(16)
C86 0.0262(17) 0.0314(18) 0.0234(16) 0.0037(13) 0.0048(14) -0.0076(14)
C91 0.0232(15) 0.0257(15) 0.0193(14) -0.0013(12) 0.0106(13) -0.0034(12)
C92 0.0314(19) 0.0303(18) 0.0321(18) 0.0034(14) 0.0193(16) 0.0036(15)
C93 0.051(3) 0.0269(18) 0.036(2) 0.0037(15) 0.027(2) 0.0049(17)
C94 0.054(3) 0.0271(17) 0.0286(18) 0.0000(14) 0.0217(19) -0.0063(17)
C95 0.034(2) 0.0340(19) 0.0290(18) 0.0011(14) 0.0188(16) -0.0069(15)
C96 0.0294(18) 0.0288(17) 0.0294(17) -0.0023(13) 0.0187(15) -0.0027(14)
C100 0.063(6) 0.092(7) 0.063(6) 0.008(5) 0.045(5) 0.016(5)
Cl11 0.0524(13) 0.0630(18) 0.093(2) 0.0270(14) 0.0431(18) 0.0122(12)
Cl12 0.0513(13) 0.144(3) 0.0483(13) -0.0135(14) 0.0120(10) 0.0086(15)
C110 0.063(6) 0.092(7) 0.063(6) 0.008(5) 0.045(5) 0.016(5)
Cl21 0.0524(13) 0.0630(18) 0.093(2) 0.0270(14) 0.0431(18) 0.0122(12)
Cl22 0.0513(13) 0.144(3) 0.0483(13) -0.0135(14) 0.0120(10) 0.0086(15)

loop_
_atom_type_symbol
_atom_type_description
_atom_type_scat_dispersion_real
_atom_type_scat_dispersion_imag
_atom_type_scat_source
C C 0.0033 0.0016 'International Tables Vol C Tables 4.2.6.8 and 6.1.1.4'
H H 0.0000 0.0000 'International Tables Vol C Tables 4.2.6.8 and 6.1.1.4'
P P 0.1023 0.0942 'International Tables Vol C Tables 4.2.6.8 and 6.1.1.4'
S S 0.1246 0.1234 'International Tables Vol C Tables 4.2.6.8 and 6.1.1.4'
W W -0.8490 6.8722 'International Tables Vol C Tables 4.2.6.8 and 6.1.1.4'
Cl Cl 0.1484 0.1585 'International Tables Vol C Tables 4.2.6.8 and 6.1.1.4'

loop_
_geom_angle_atom_site_label_1
_geom_angle_atom_site_label_2
_geom_angle_atom_site_label_3
_geom_angle
S1 W1 S24 117.79(3)
S1 W1 S21 81.71(3)
S24 W1 S21 80.64(3)
S1 W1 S4 80.47(3)
S24 W1 S4 88.47(3)
S21 W1 S4 151.71(3)
S1 W1 S41 82.15(3)
S24 W1 S41 150.28(3)
S21 W1 S41 80.92(3)
S4 W1 S41 117.92(4)
S1 W1 S44 150.85(3)
S24 W1 S44 87.82(3)
S21 W1 S44 118.31(3)
S4 W1 S44 87.00(3)
S41 W1 S44 80.69(3)
C2 S1 W1 109.86(11)
C3 C2 C5 126.5(3)
C3 C2 S1 119.5(3)
C5 C2 S1 114.1(2)
C2 C3 C11 124.7(3)
C2 C3 S4 118.8(3)
C11 C3 S4 116.5(3)
C3 S4 W1 108.65(13)
C10 C5 C6 118.5(3)
C10 C5 C2 121.0(3)
C6 C5 C2 120.3(3)
C7 C6 C5 120.7(4)
C7 C6 H6 119.7
C5 C6 H6 119.7
C8 C7 C6 119.6(4)
C8 C7 H7 120.2
C6 C7 H7 120.2
C9 C8 C7 120.4(4)
C9 C8 H8 119.8
C7 C8 H8 119.8
C8 C9 C10 119.8(4)
C8 C9 H9 120.1
C10 C9 H9 120.1
C9 C10 C5 121.0(3)
C9 C10 H10 119.5
C5 C10 H10 119.5
C12 C11 C16 118.0(4)
C12 C11 C3 121.7(4)
C16 C11 C3 120.3(3)
C11 C12 C13 121.0(4)
C11 C12 H12 119.5
C13 C12 H12 119.5
C14 C13 C12 120.1(4)
C14 C13 H13 119.9
C12 C13 H13 119.9
C15 C14 C13 119.6(4)
C15 C14 H14 120.2
C13 C14 H14 120.2
C14 C15 C16 119.8(4)
C14 C15 H15 120.1
C16 C15 H15 120.1
C11 C16 C15 121.4(4)
C11 C16 H16 119.3
C15 C16 H16 119.3
C22 S21 W1 110.24(12)
C23 C22 C25 126.0(3)
C23 C22 S21 119.0(2)
C25 C22 S21 114.9(2)
C22 C23 C31 124.4(3)
C22 C23 S24 119.9(2)
C31 C23 S24 115.7(2)
C23 S24 W1 109.81(12)
C30 C25 C26 118.6(3)
C30 C25 C22 121.4(3)
C26 C25 C22 120.0(3)
C27 C26 C25 120.8(4)
C27 C26 H26 119.6
C25 C26 H26 119.6
C28 C27 C26 120.2(4)
C28 C27 H27 119.9
C26 C27 H27 119.9
C27 C28 C29 119.7(4)
C27 C28 H28 120.1
C29 C28 H28 120.1
C28 C29 C30 120.4(4)
C28 C29 H29 119.8
C30 C29 H29 119.8
C29 C30 C25 120.3(4)
C29 C30 H30 119.9
C25 C30 H30 119.9
C36 C31 C32 118.6(3)
C36 C31 C23 120.6(3)
C32 C31 C23 120.8(3)
C33 C32 C31 120.2(4)
C33 C32 H32 119.9
C31 C32 H32 119.9
C34 C33 C32 120.3(4)
C34 C33 H33 119.8
C32 C33 H33 119.8
C33 C34 C35 120.2(4)
C33 C34 H34 119.9
C35 C34 H34 119.9
C36 C35 C34 119.8(4)
C36 C35 H35 120.1
C34 C35 H35 120.1
C35 C36 C31 120.9(4)
C35 C36 H36 119.6
C31 C36 H36 119.6
C42 S41 W1 109.18(14)
C43 C42 C45 117.8(4)
C43 C42 C45X 132.4(5)
C45 C42 C45X 18.2(6)
C43 C42 S41 119.4(3)
C45 C42 S41 122.8(4)
C45X C42 S41 107.2(5)
C42 C43 C51 124.2(3)
C42 C43 S44 120.1(3)
C51 C43 S44 115.7(3)
C43 S44 W1 108.84(13)
C50 C45 C46 118.3(9)
C50 C45 C42 119.8(9)
C46 C45 C42 121.8(6)
C47 C46 C45 119.5(6)
C47 C46 H46 120.3
C45 C46 H46 120.3
C48 C47 C46 120.1(7)
C48 C47 H47 120.0
C46 C47 H47 120.0
C47 C48 C49 120.8(7)
C47 C48 H48 119.6
C49 C48 H48 119.6
C48 C49 C50 118.8(19)
C48 C49 H49 120.6
C50 C49 H49 120.6
C45 C50 C49 121.9(16)
C45 C50 H50 119.0
C49 C50 H50 119.0
C50X C45X C46X 116.5(9)
C50X C45X C42 121.1(11)
C46X C45X C42 122.2(7)
C47X C46X C45X 120.8(7)
C47X C46X H46X 119.6
C45X C46X H46X 119.6
C48X C47X C46X 120.5(8)
C48X C47X H47X 119.7
C46X C47X H47X 119.7
C47X C48X C49X 119.4(8)
C47X C48X H48X 120.3
C49X C48X H48X 120.3
C48X C49X C50X 119.9(19)
C48X C49X H49X 120.1
C50X C49X H49X 120.1
C45X C50X C49X 122.9(19)
C45X C50X H50X 118.6
C49X C50X H50X 118.6
C52 C51 C56 118.9(4)
C52 C51 C43 121.0(4)
C56 C51 C43 120.1(4)
C51 C52 C53 119.9(4)
C51 C52 H52 120.1
C53 C52 H52 120.1
C54 C53 C52 120.2(5)
C54 C53 H53 119.9
C52 C53 H53 119.9
C55 C54 C53 119.9(4)
C55 C54 H54 120.0
C53 C54 H54 120.0
C54 C55 C56 120.7(6)
C54 C55 H55 119.7
C56 C55 H55 119.7
C51 C56 C55 120.4(5)
C51 C56 H56 119.8
C55 C56 H56 119.8
C61 P60 C81 112.82(16)
C61 P60 C91 108.38(17)
C81 P60 C91 108.86(16)
C61 P60 C71 108.01(16)
C81 P60 C71 109.58(16)
C91 P60 C71 109.12(16)
C62 C61 C66 120.1(3)
C62 C61 P60 121.4(3)
C66 C61 P60 118.3(3)
C61 C62 C63 119.5(4)
C61 C62 H62 120.3
C63 C62 H62 120.3
C64 C63 C62 120.8(4)
C64 C63 H63 119.6
C62 C63 H63 119.6
C63 C64 C65 120.4(4)
C63 C64 H64 119.8
C65 C64 H64 119.8
C66 C65 C64 119.6(4)
C66 C65 H65 120.2
C64 C65 H65 120.2
C65 C66 C61 119.6(4)
C65 C66 H66 120.2
C61 C66 H66 120.2
C72 C71 C76 119.4(3)
C72 C71 P60 119.4(3)
C76 C71 P60 121.3(3)
C71 C72 C73 120.2(4)
C71 C72 H72 119.9
C73 C72 H72 119.9
C74 C73 C72 120.3(4)
C74 C73 H73 119.9
C72 C73 H73 119.9
C73 C74 C75 119.7(4)
C73 C74 H74 120.1
C75 C74 H74 120.1
C74 C75 C76 120.6(4)
C74 C75 H75 119.7
C76 C75 H75 119.7
C71 C76 C75 119.8(4)
C71 C76 H76 120.1
C75 C76 H76 120.1
C86 C81 C82 119.7(3)
C86 C81 P60 120.6(3)
C82 C81 P60 119.6(3)
C83 C82 C81 120.1(4)
C83 C82 H82 119.9
C81 C82 H82 119.9
C84 C83 C82 120.1(4)
C84 C83 H83 120.0
C82 C83 H83 120.0
C83 C84 C85 120.4(4)
C83 C84 H84 119.8
C85 C84 H84 119.8
C84 C85 C86 120.1(4)
C84 C85 H85 120.0
C86 C85 H85 120.0
C81 C86 C85 119.6(3)
C81 C86 H86 120.2
C85 C86 H86 120.2
C92 C91 C96 119.9(3)
C92 C91 P60 119.8(3)
C96 C91 P60 120.3(3)
C93 C92 C91 119.9(4)
C93 C92 H92 120.1
C91 C92 H92 120.1
C94 C93 C92 120.1(4)
C94 C93 H93 120.0
C92 C93 H93 120.0
C95 C94 C93 120.5(4)
C95 C94 H94 119.8
C93 C94 H94 119.8
C94 C95 C96 119.9(4)
C94 C95 H95 120.0
C96 C95 H95 120.0
C91 C96 C95 119.7(3)
C91 C96 H96 120.2
C95 C96 H96 120.2
Cl11 C100 Cl12 112.3(6)
Cl11 C100 H10A 109.1
Cl12 C100 H10A 109.1
Cl11 C100 H10B 109.1
Cl12 C100 H10B 109.1
H10A C100 H10B 107.9
Cl21 C110 Cl22 112.8(7)
Cl21 C110 H11A 109.0
Cl22 C110 H11A 109.0
Cl21 C110 H11B 109.0
Cl22 C110 H11B 109.0
H11A C110 H11B 107.8

loop_
_geom_bond_atom_site_label_1
_geom_bond_atom_site_label_2
_geom_bond_distance
W1 S1 2.3660(8)
W1 S24 2.3771(8)
W1 S21 2.3785(9)
W1 S4 2.3799(10)
W1 S41 2.3854(9)
W1 S44 2.3916(8)
S1 C2 1.742(3)
C2 C3 1.354(5)
C2 C5 1.481(4)
C3 C11 1.488(5)
C3 S4 1.770(4)
C5 C10 1.394(5)
C5 C6 1.396(5)
C6 C7 1.391(5)
C6 H6 0.9500
C7 C8 1.384(6)
C7 H7 0.9500
C8 C9 1.381(6)
C8 H8 0.9500
C9 C10 1.383(5)
C9 H9 0.9500
C10 H10 0.9500
C11 C12 1.389(5)
C11 C16 1.391(6)
C12 C13 1.395(6)
C12 H12 0.9500
C13 C14 1.387(7)
C13 H13 0.9500
C14 C15 1.383(7)
C14 H14 0.9500
C15 C16 1.396(6)
C15 H15 0.9500
C16 H16 0.9500
S21 C22 1.745(3)
C22 C23 1.362(5)
C22 C25 1.486(5)
C23 C31 1.482(4)
C23 S24 1.747(3)
C25 C30 1.398(5)
C25 C26 1.401(5)
C26 C27 1.389(5)
C26 H26 0.9500
C27 C28 1.384(6)
C27 H27 0.9500
C28 C29 1.390(6)
C28 H28 0.9500
C29 C30 1.393(5)
C29 H29 0.9500
C30 H30 0.9500
C31 C36 1.399(5)
C31 C32 1.400(5)
C32 C33 1.393(5)
C32 H32 0.9500
C33 C34 1.377(7)
C33 H33 0.9500
C34 C35 1.388(8)
C34 H34 0.9500
C35 C36 1.386(6)
C35 H35 0.9500
C36 H36 0.9500
S41 C42 1.745(4)
C42 C43 1.361(6)
C42 C45 1.488(6)
C42 C45X 1.531(7)
C43 C51 1.486(5)
C43 S44 1.743(4)
C45 C50 1.367(15)
C45 C46 1.413(8)
C46 C47 1.394(9)
C46 H46 0.9500
C47 C48 1.373(9)
C47 H47 0.9500
C48 C49 1.37(3)
C48 H48 0.9500
C49 C50 1.387(9)
C49 H49 0.9500
C50 H50 0.9500
C45X C50X 1.370(15)
C45X C46X 1.415(9)
C46X C47X 1.392(9)
C46X H46X 0.9500
C47X C48X 1.375(10)
C47X H47X 0.9500
C48X C49X 1.38(3)
C48X H48X 0.9500
C49X C50X 1.385(10)
C49X H49X 0.9500
C50X H50X 0.9500
C51 C52 1.385(6)
C51 C56 1.386(6)
C52 C53 1.403(6)
C52 H52 0.9500
C53 C54 1.371(8)
C53 H53 0.9500
C54 C55 1.361(9)
C54 H54 0.9500
C55 C56 1.388(7)
C55 H55 0.9500
C56 H56 0.9500
P60 C61 1.795(3)
P60 C81 1.798(3)
P60 C91 1.799(4)
P60 C71 1.808(3)
C61 C62 1.378(5)
C61 C66 1.422(5)
C62 C63 1.405(6)
C62 H62 0.9500
C63 C64 1.372(6)
C63 H63 0.9500
C64 C65 1.400(6)
C64 H64 0.9500
C65 C66 1.390(5)
C65 H65 0.9500
C66 H66 0.9500
C71 C72 1.386(5)
C71 C76 1.388(5)
C72 C73 1.394(6)
C72 H72 0.9500
C73 C74 1.370(7)
C73 H73 0.9500
C74 C75 1.381(7)
C74 H74 0.9500
C75 C76 1.389(5)
C75 H75 0.9500
C76 H76 0.9500
C81 C86 1.397(5)
C81 C82 1.401(5)
C82 C83 1.389(5)
C82 H82 0.9500
C83 C84 1.386(6)
C83 H83 0.9500
C84 C85 1.389(6)
C84 H84 0.9500
C85 C86 1.399(5)
C85 H85 0.9500
C86 H86 0.9500
C91 C92 1.394(5)
C91 C96 1.396(5)
C92 C93 1.388(5)
C92 H92 0.9500
C93 C94 1.386(6)
C93 H93 0.9500
C94 C95 1.380(6)
C94 H94 0.9500
C95 C96 1.397(5)
C95 H95 0.9500
C96 H96 0.9500
C100 Cl11 1.748(10)
C100 Cl12 1.793(12)
C100 H10A 0.9900
C100 H10B 0.9900
C110 Cl21 1.738(12)
C110 Cl22 1.800(13)
C110 H11A 0.9900
C110 H11B 0.9900
